data_4060653
_journal_name_full Organometallics
_journal_paper_doi 10.1021/om0508435
_journal_year 2006
_chemical_formula_sum 'C25 H15 B F4 N O2 Rh'
_chemical_formula_weight 551.10
_space_group_IT_number 135
_symmetry_cell_setting orthorhombic
_symmetry_space_group_name_Hall '-P 4c 2ab'
_symmetry_space_group_name_H-M 'P 42/m b c'
_cell_angle_alpha 90.00
_cell_angle_beta 90.00
_cell_angle_gamma 90.00
_cell_formula_units_Z 16
_cell_length_a 20.232(3)
_cell_length_b 20.232(3)
_cell_length_c 35.833(7)
_cell_measurement_temperature 293(2)
_cell_volume 14668(4)
_diffrn_ambient_temperature 293(2)
_exptl_crystal_density_diffrn 0.998
_cod_database_code 4060653

loop_
_symmetry_equiv_pos_as_xyz
'x, y, z'
'-x, -y, z'
'-y, x, z+1/2'
'y, -x, z+1/2'
'-x+1/2, y+1/2, -z'
'x+1/2, -y+1/2, -z'
'y+1/2, x+1/2, -z+1/2'
'-y+1/2, -x+1/2, -z+1/2'
'-x, -y, -z'
'x, y, -z'
'y, -x, -z-1/2'
'-y, x, -z-1/2'
'x-1/2, -y-1/2, z'
'-x-1/2, y-1/2, z'
'-y-1/2, -x-1/2, z-1/2'
'y-1/2, x-1/2, z-1/2'

loop_
_atom_site_label
_atom_site_type_symbol
_atom_site_fract_x
_atom_site_fract_y
_atom_site_fract_z
_atom_site_U_iso_or_equiv
_atom_site_adp_type
_atom_site_occupancy
_atom_site_symmetry_multiplicity
_atom_site_calc_flag
_atom_site_refinement_flags
_atom_site_disorder_assembly
_atom_site_disorder_group
Rh1 Rh 0.26120(3) 0.85923(3) 0.150029(15) 0.0602(3) Uani 1 1 d . . .
N1 N 0.3487(3) 0.9134(3) 0.14337(17) 0.0681(17) Uani 1 1 d . . .
O1 O 0.2272(3) 0.9071(3) 0.09932(13) 0.0714(14) Uani 1 1 d . . .
O2 O 0.2849(3) 0.8159(3) 0.09697(13) 0.0716(15) Uani 1 1 d . . .
C1 C 0.1866(4) 0.8749(4) 0.1913(2) 0.070(2) Uani 1 1 d . . .
C2 C 0.2486(5) 0.8774(5) 0.2077(2) 0.079(3) Uani 1 1 d . . .
H2 H 0.2668 0.9152 0.2215 0.095 Uiso 1 1 calc R . .
C3 C 0.2805(5) 0.8164(5) 0.2024(2) 0.077(2) Uani 1 1 d . . .
H3 H 0.3241 0.8042 0.2120 0.092 Uiso 1 1 calc R . .
C4 C 0.2354(4) 0.7731(4) 0.1827(2) 0.069(2) Uani 1 1 d . . .
C5 C 0.1782(4) 0.8108(4) 0.1752(2) 0.068(2) Uani 1 1 d . . .
H5 H 0.1388 0.7951 0.1620 0.082 Uiso 1 1 calc R . .
C6 C 0.1367(5) 0.9320(5) 0.1916(3) 0.099(3) Uani 1 1 d . . .
C7 C 0.1030(6) 0.9268(6) 0.2311(3) 0.133(4) Uani 1 1 d . . .
C8 C 0.1692(6) 0.9989(5) 0.1866(3) 0.125(4) Uani 1 1 d . . .
C9 C 0.0805(6) 0.9171(7) 0.1602(4) 0.137(4) Uani 1 1 d . . .
C10 C 0.2484(5) 0.7036(5) 0.1715(3) 0.093(3) Uani 1 1 d . . .
C11 C 0.2298(7) 0.6594(5) 0.2073(4) 0.142(5) Uani 1 1 d . . .
C12 C 0.3246(6) 0.6920(5) 0.1612(3) 0.129(4) Uani 1 1 d . . .
C13 C 0.2038(7) 0.6828(5) 0.1385(3) 0.128(4) Uani 1 1 d . . .
C14 C 0.4065(4) 0.8826(5) 0.1440(3) 0.094(3) Uani 1 1 d . . .
H14 H 0.4069 0.8367 0.1456 0.113 Uiso 1 1 calc R . .
C15 C 0.4647(5) 0.9147(5) 0.1423(3) 0.104(3) Uani 1 1 d . . .
H15 H 0.5038 0.8905 0.1424 0.125 Uiso 1 1 calc R . .
C16 C 0.4676(4) 0.9815(4) 0.1406(2) 0.079(2) Uani 1 1 d . . .
C17 C 0.4088(5) 1.0123(5) 0.1375(5) 0.169(7) Uani 1 1 d . . .
H17 H 0.4073 1.0580 0.1347 0.203 Uiso 1 1 calc R . .
C18 C 0.3502(5) 0.9759(5) 0.1384(4) 0.150(6) Uani 1 1 d . . .
H18 H 0.3104 0.9982 0.1353 0.180 Uiso 1 1 calc R . .
C19 C 0.2550(4) 0.8626(5) 0.0800(2) 0.068(2) Uani 1 1 d . . .
C20 C 0.2555(4) 0.8641(4) 0.0385(2) 0.0657(19) Uani 1 1 d . . .
C21 C 0.2163(4) 0.9080(4) 0.0194(2) 0.082(2) Uani 1 1 d . . .
H21 H 0.1897 0.9376 0.0324 0.098 Uiso 1 1 calc R . .
C22 C 0.2936(5) 0.8215(5) 0.0186(2) 0.100(3) Uani 1 1 d . . .
H22 H 0.3203 0.7915 0.0313 0.120 Uiso 1 1 calc R . .
F1 F 0.4499(5) 0.7847(4) 0.2104(2) 0.192(3) Uiso 1 1 d D . .
F2 F 0.5460(6) 0.7374(6) 0.2278(3) 0.244(4) Uiso 1 1 d D . .
F3 F 0.5450(8) 0.8250(9) 0.1982(5) 0.369(8) Uiso 1 1 d D . .
F4' F 0.5298(7) 0.7782(7) 0.1688(4) 0.138(4) Uiso 0.50 1 d PD . .
F4 F 0.4921(15) 0.7123(13) 0.1811(7) 0.309(12) Uiso 0.50 1 d PD . .
C23 C 0.4746(13) 0.7777(14) 0.0690(9) 0.179(12) Uiso 0.50 1 d PD . .
H23A H 0.4638 0.8037 0.0910 0.215 Uiso 0.50 1 calc PR . .
H23B H 0.4553 0.7995 0.0475 0.215 Uiso 0.50 1 calc PR . .
C27 C 0.5771(14) 0.7066(13) 0.0701(8) 0.158(10) Uiso 0.50 1 d PD . .
H27A H 0.6114 0.6989 0.0517 0.189 Uiso 0.50 1 calc PR . .
H27B H 0.5975 0.7043 0.0945 0.189 Uiso 0.50 1 calc PR . .
C25 C 0.4539(19) 0.6364(14) 0.0749(17) 0.33(3) Uiso 0.50 1 d PD . .
H25A H 0.4316 0.6120 0.0554 0.399 Uiso 0.50 1 calc PR . .
H25B H 0.4458 0.6173 0.0993 0.399 Uiso 0.50 1 calc PR . .
C26 C 0.5259(18) 0.6520(18) 0.0670(13) 0.26(2) Uiso 0.50 1 d PD . .
H26A H 0.5291 0.6406 0.0407 0.315 Uiso 0.50 1 calc PR . .
H26B H 0.5480 0.6160 0.0798 0.315 Uiso 0.50 1 calc PR . .
C28 C 0.5495(13) 0.7758(14) 0.0644(10) 0.209(14) Uiso 0.50 1 d PD . .
H28A H 0.5609 0.7912 0.0396 0.250 Uiso 0.50 1 calc PR . .
H28B H 0.5696 0.8056 0.0823 0.250 Uiso 0.50 1 calc PR . .
C24 C 0.4447(14) 0.7107(13) 0.0730(8) 0.155(10) Uiso 0.50 1 d PD . .
H24A H 0.4119 0.7130 0.0533 0.187 Uiso 0.50 1 calc PR . .
H24B H 0.4195 0.7174 0.0957 0.187 Uiso 0.50 1 calc PR . .
B1 B 0.5096(9) 0.7671(12) 0.2027(6) 0.77(9) Uiso 1 1 d D . .

loop_
_atom_site_aniso_label
_atom_site_aniso_U_11
_atom_site_aniso_U_22
_atom_site_aniso_U_33
_atom_site_aniso_U_23
_atom_site_aniso_U_13
_atom_site_aniso_U_12
Rh1 0.0650(4) 0.0672(4) 0.0483(3) 0.0004(3) 0.0019(3) -0.0091(3)
N1 0.063(4) 0.065(4) 0.077(5) 0.010(3) 0.000(3) -0.007(3)
O1 0.078(4) 0.086(4) 0.050(3) -0.004(3) 0.002(3) 0.008(3)
O2 0.088(4) 0.080(4) 0.046(3) -0.001(3) 0.003(3) 0.004(3)
C1 0.076(6) 0.082(6) 0.051(4) -0.006(4) 0.017(4) -0.007(5)
C2 0.096(7) 0.095(7) 0.046(4) -0.017(4) 0.014(4) -0.031(5)
C3 0.100(7) 0.088(7) 0.041(4) 0.009(4) 0.002(4) -0.007(6)
C4 0.080(6) 0.072(5) 0.056(5) 0.012(4) 0.013(4) -0.002(5)
C5 0.076(5) 0.065(5) 0.064(5) -0.009(4) 0.021(4) -0.019(4)
C6 0.103(7) 0.075(6) 0.119(8) -0.015(6) 0.044(7) 0.001(6)
C7 0.163(11) 0.112(8) 0.125(9) -0.018(7) 0.087(8) -0.015(7)
C8 0.138(9) 0.068(6) 0.171(11) 0.014(7) 0.048(8) -0.005(7)
C9 0.106(9) 0.156(11) 0.148(11) -0.015(9) -0.016(8) 0.053(8)
C10 0.119(8) 0.073(6) 0.085(6) 0.014(5) 0.028(6) -0.002(6)
C11 0.207(13) 0.098(8) 0.122(9) 0.048(7) 0.076(9) 0.037(8)
C12 0.136(10) 0.096(8) 0.156(11) 0.017(7) 0.051(8) 0.030(7)
C13 0.178(12) 0.085(7) 0.122(9) -0.025(7) -0.005(8) -0.014(8)
C14 0.068(6) 0.072(6) 0.144(9) 0.001(5) 0.015(6) -0.012(5)
C15 0.069(6) 0.072(6) 0.170(11) 0.010(6) 0.007(6) 0.005(5)
C16 0.060(5) 0.062(5) 0.116(7) 0.000(5) -0.001(4) -0.005(4)
C17 0.060(6) 0.068(7) 0.38(2) -0.001(9) 0.017(9) -0.005(5)
C18 0.062(6) 0.077(7) 0.310(19) 0.012(9) 0.010(8) 0.004(5)
C19 0.061(5) 0.090(6) 0.054(4) 0.009(5) 0.001(4) -0.018(5)
C20 0.061(5) 0.080(5) 0.057(4) -0.005(4) -0.005(4) -0.001(4)
C21 0.093(6) 0.093(6) 0.059(5) -0.002(4) 0.014(4) 0.014(5)
C22 0.111(7) 0.134(8) 0.056(5) 0.004(5) -0.015(5) 0.046(7)

loop_
_geom_bond_atom_site_label_1
_geom_bond_atom_site_label_2
_geom_bond_distance
_geom_bond_site_symmetry_2
_geom_bond_publ_flag
Rh1 N1 2.095(6) . ?
Rh1 C3 2.102(7) . ?
Rh1 C2 2.116(8) . ?
Rh1 C1 2.138(7) . ?
Rh1 C5 2.142(7) . ?
Rh1 O2 2.148(5) . ?
Rh1 C4 2.164(7) . ?
Rh1 O1 2.170(5) . ?
Rh1 C19 2.513(8) . ?
N1 C18 1.276(11) . ?
N1 C14 1.327(10) . ?
O1 C19 1.266(10) . ?
O2 C19 1.277(9) . ?
C1 C2 1.388(11) . ?
C1 C5 1.430(10) . ?
C1 C6 1.533(12) . ?
C2 C3 1.405(12) . ?
C2 H2 0.9800 . ?
C3 C4 1.449(11) . ?
C3 H3 0.9800 . ?
C4 C5 1.412(11) . ?
C4 C10 1.485(12) . ?
C5 H5 0.9800 . ?
C6 C8 1.516(13) . ?
C6 C7 1.576(13) . ?
C6 C9 1.628(15) . ?
C10 C13 1.546(14) . ?
C10 C12 1.602(14) . ?
C10 C11 1.608(13) . ?
C14 C15 1.347(11) . ?
C14 H14 0.9300 . ?
C15 C16 1.353(11) . ?
C15 H15 0.9300 . ?
C16 C17 1.348(12) . ?
C16 C16 1.510(15) 2_675 ?
C17 C18 1.397(13) . ?
C17 H17 0.9300 . ?
C18 H18 0.9300 . ?
C19 C20 1.489(11) . ?
C20 C22 1.358(11) . ?
C20 C21 1.373(11) . ?
C21 C21 1.387(14) 10 ?
C21 H21 0.9300 . ?
C22 C22 1.333(15) 10 ?
C22 H22 0.9300 . ?
F1 B1 1.290(18) . ?
F2 B1 1.307(18) . ?
F3 B1 1.384(19) . ?
F4' B1 1.299(18) . ?
F4 B1 1.397(19) . ?
C23 C24 1.492(10) . ?
C23 C28 1.524(10) . ?
C23 H23A 0.9700 . ?
C23 H23B 0.9700 . ?
C27 C26 1.519(10) . ?
C27 C28 1.521(10) . ?
C27 H27A 0.9700 . ?
C27 H27B 0.9700 . ?
C25 C24 1.515(10) . ?
C25 C26 1.517(10) . ?
C25 H25A 0.9700 . ?
C25 H25B 0.9700 . ?
C26 H26A 0.9700 . ?
C26 H26B 0.9700 . ?
C28 H28A 0.9700 . ?
C28 H28B 0.9700 . ?
C24 H24A 0.9700 . ?
C24 H24B 0.9700 . ?
